data_1557186
loop_
_publ_author_name
'Yang, Yaxi'
'Zhang, Rukang'
'Li, Zhaojun'
'Mei, Lianghe'
'Wan, Shili'
'Ding, Hong'
'Chen, Zhifeng'
'Xing, Jing'
'Feng, Huijin'
'Han, Jie'
'Jiang, Hualiang'
'Zheng, Mingyue'
'Luo, Cheng'
'Zhou, Bing'

_publ_section_title
;
 Discovery of Highly Potent, Selective, and Orally Efficacious p300/CBP
 Histone Acetyltransferases Inhibitors.
;
_journal_name_full 'Journal of medicinal chemistry'
_journal_paper_doi 10.1021/acs.jmedchem.9b01721
_journal_year 2020
_chemical_absolute_configuration rmad
_chemical_formula_moiety 'C15 H14 N4 O2'
_chemical_formula_sum 'C15 H14 N4 O2'
_chemical_formula_weight 282.30
_space_group_crystal_system orthorhombic
_space_group_IT_number 19
_space_group_name_Hall 'P 2ac 2ab'
_space_group_name_H-M_alt 'P 21 21 21'
_atom_sites_solution_hydrogens mixed
_atom_sites_solution_primary dual
_audit_creation_date 2019-06-24
_audit_creation_method
;
Olex2 1.2
(compiled 2018.05.29 svn.r3508 for OlexSys, GUI svn.r5506)
;
_cell_angle_alpha 90
_cell_angle_beta 90
_cell_angle_gamma 90
_cell_formula_units_Z 8
_cell_length_a 5.8178(3)
_cell_length_b 16.9835(10)
_cell_length_c 28.2863(17)
_cell_measurement_reflns_used 9907
_cell_measurement_temperature 298
_cell_measurement_theta_max 72.11
_cell_measurement_theta_min 4.07
_cell_volume 2794.9(3)
_computing_molecular_graphics 'Olex2 (Dolomanov et al., 2009)'
_computing_publication_material 'Olex2 (Dolomanov et al., 2009)'
_computing_structure_refinement 'ShelXL (Sheldrick, 2015)'
_computing_structure_solution 'ShelXT (Sheldrick, 2015)'
_diffrn_ambient_temperature 298
_diffrn_measured_fraction_theta_full 0.999
_diffrn_measured_fraction_theta_max 0.999
_diffrn_measurement_device_type 'Bruker APEX-II CCD'
_diffrn_measurement_method '\f and \w scans'
_diffrn_radiation_type CuK\a
_diffrn_radiation_wavelength 1.54178
_diffrn_reflns_av_R_equivalents 0.0528
_diffrn_reflns_av_unetI/netI 0.0400
_diffrn_reflns_Laue_measured_fraction_full 0.999
_diffrn_reflns_Laue_measured_fraction_max 0.999
_diffrn_reflns_limit_h_max 7
_diffrn_reflns_limit_h_min -6
_diffrn_reflns_limit_k_max 20
_diffrn_reflns_limit_k_min -20
_diffrn_reflns_limit_l_max 34
_diffrn_reflns_limit_l_min -34
_diffrn_reflns_number 27777
_diffrn_reflns_point_group_measured_fraction_full 0.999
_diffrn_reflns_point_group_measured_fraction_max 0.999
_diffrn_reflns_theta_full 67.679
_diffrn_reflns_theta_max 70.053
_diffrn_reflns_theta_min 3.035
_diffrn_standards_number 0
_exptl_absorpt_coefficient_mu 0.761
_exptl_absorpt_correction_T_max 0.7512
_exptl_absorpt_correction_T_min 0.5741
_exptl_absorpt_correction_type multi-scan
_exptl_absorpt_process_details Bruker;sadabs;2012
_exptl_crystal_colour colourless
_exptl_crystal_colour_primary colourless
_exptl_crystal_density_diffrn 1.342
_exptl_crystal_description block
_exptl_crystal_F_000 1184
_exptl_crystal_size_max 0.18
_exptl_crystal_size_mid 0.12
_exptl_crystal_size_min 0.11
_refine_diff_density_max 0.133
_refine_diff_density_min -0.183
_refine_diff_density_rms 0.039
_refine_ls_abs_structure_details
;
 Flack x determined using 1957 quotients [(I+)-(I-)]/[(I+)+(I-)]
 (Parsons, Flack and Wagner, Acta Cryst. B69 (2013) 249-259).
;
_refine_ls_abs_structure_Flack 0.11(10)
_refine_ls_extinction_method none
_refine_ls_goodness_of_fit_ref 1.072
_refine_ls_hydrogen_treatment mixed
_refine_ls_matrix_type full
_refine_ls_number_parameters 397
_refine_ls_number_reflns 5299
_refine_ls_number_restraints 0
_refine_ls_restrained_S_all 1.072
_refine_ls_R_factor_all 0.0395
_refine_ls_R_factor_gt 0.0354
_refine_ls_shift/su_max 0.000
_refine_ls_shift/su_mean 0.000
_refine_ls_structure_factor_coef Fsqd
_refine_ls_weighting_details 'w=1/[\s^2^(Fo^2^)+(0.0399P)^2^+0.1421P] where P=(Fo^2^+2Fc^2^)/3'
_refine_ls_weighting_scheme calc
_refine_ls_wR_factor_gt 0.0814
_refine_ls_wR_factor_ref 0.0845
_reflns_Friedel_coverage 0.727
_reflns_Friedel_fraction_full 0.999
_reflns_Friedel_fraction_max 0.999
_reflns_number_gt 4871
_reflns_number_total 5299
_reflns_threshold_expression 'I > 2\s(I)'
_cod_data_source_file jm9b01721_si_006.cif
_cod_data_source_block 22019716_0m
_cod_database_code 1557186
_shelx_shelxl_version_number 2018/3
_shelx_space_group_comment
;
The symmetry employed for this shelxl refinement is uniquely defined
by the following loop, which should always be used as a source of
symmetry information in preference to the above space-group names.
They are only intended as comments.
;
_shelx_estimated_absorpt_t_max 0.921
_shelx_estimated_absorpt_t_min 0.875
_olex2_refinement_description
;
1. Fixed Uiso
 At 1.2 times of:
  All C(H) groups, All C(H,H) groups
 At 1.5 times of:
  All C(H,H,H) groups
2.a Secondary CH2 refined with riding coordinates:
 C11(H11A,H11B), C12(H12A,H12B), C20(H20A,H20B), C19(H19A,H19B)
2.b Aromatic/amide H refined with riding coordinates:
 C26(H26), C23(H23), C7(H7), C24(H24), C2(H2), C10(H10), C6(H6), C29(H29),
 C28(H28), C4(H4A)
2.c Idealised Me refined as rotating group:
 C1(H1A,H1B,H1C), C30(H30A,H30B,H30C)
;
_olex2_submission_special_instructions 'No special instructions were received'

loop_
_space_group_symop_operation_xyz
'x, y, z'
'-x+1/2, -y, z+1/2'
'-x, y+1/2, -z+1/2'
'x+1/2, -y+1/2, -z'

loop_
_atom_site_label
_atom_site_type_symbol
_atom_site_fract_x
_atom_site_fract_y
_atom_site_fract_z
_atom_site_U_iso_or_equiv
_atom_site_adp_type
_atom_site_occupancy
_atom_site_site_symmetry_order
_atom_site_calc_flag
_atom_site_refinement_flags_posn
O1 O 0.3225(3) 0.53463(11) 0.34442(6) 0.0594(4) Uani 1 1 d .
O3 O 0.7831(4) 0.35947(10) -0.07686(6) 0.0616(4) Uani 1 1 d .
O4 O 0.7621(4) 0.62679(11) -0.08893(7) 0.0656(5) Uani 1 1 d .
O2 O 0.3686(4) 0.80207(12) 0.32977(7) 0.0686(5) Uani 1 1 d .
N8 N 0.8130(3) 0.49284(11) -0.09168(6) 0.0478(4) Uani 1 1 d .
N7 N 0.5768(4) 0.45348(12) -0.03578(7) 0.0508(4) Uani 1 1 d .
N4 N 0.3780(3) 0.66886(13) 0.34777(7) 0.0517(4) Uani 1 1 d .
N3 N 0.1792(4) 0.70780(13) 0.28571(7) 0.0547(5) Uani 1 1 d .
N5 N 0.6955(4) 0.79623(12) 0.19449(7) 0.0575(5) Uani 1 1 d .
N2 N 0.1007(4) 0.35692(12) 0.06171(7) 0.0561(5) Uani 1 1 d .
N6 N 0.8958(5) 0.75911(17) 0.20280(9) 0.0752(7) Uani 1 1 d .
C22 C 0.6282(3) 0.57815(12) 0.01096(7) 0.0411(4) Uani 1 1 d .
C21 C 0.4816(3) 0.64016(12) 0.02125(7) 0.0417(4) Uani 1 1 d .
N1 N 0.3018(5) 0.38940(15) 0.04805(8) 0.0708(6) Uani 1 1 d .
C27 C 0.7372(4) 0.71357(12) 0.13507(7) 0.0462(4) Uani 1 1 d .
C8 C 0.1854(3) 0.57696(13) 0.24423(7) 0.0416(4) Uani 1 1 d .
C17 C 0.7220(4) 0.56110(13) -0.07500(7) 0.0454(4) Uani 1 1 d .
C25 C 0.6989(4) 0.66738(12) 0.09190(7) 0.0423(4) Uani 1 1 d .
C26 C 0.5144(4) 0.68416(12) 0.06178(8) 0.0434(4) Uani 1 1 d .
H26 H 0.413875 0.724973 0.069041 0.052 Uiso 1 1 calc R
C3 C 0.1994(4) 0.43545(13) 0.12029(7) 0.0470(4) Uani 1 1 d .
C14 C 0.2901(4) 0.60137(14) 0.33009(7) 0.0463(4) Uani 1 1 d .
C23 C 0.8108(4) 0.55963(13) 0.04026(7) 0.0457(4) Uani 1 1 d .
H23 H 0.908222 0.517858 0.033121 0.055 Uiso 1 1 calc R
C7 C 0.3638(3) 0.58628(14) 0.21206(7) 0.0469(5) Uani 1 1 d .
H7 H 0.477178 0.624003 0.216971 0.056 Uiso 1 1 calc R
C24 C 0.8455(4) 0.60481(13) 0.08056(8) 0.0465(4) Uani 1 1 d .
H24 H 0.968459 0.593285 0.100393 0.056 Uiso 1 1 calc R
C5 C 0.1989(4) 0.48168(13) 0.16420(7) 0.0432(4) Uani 1 1 d .
C2 C 0.0367(4) 0.38317(14) 0.10444(8) 0.0522(5) Uani 1 1 d .
H2 H -0.095669 0.368450 0.120620 0.063 Uiso 1 1 calc R
C9 C 0.0179(3) 0.51997(13) 0.23717(7) 0.0435(4) Uani 1 1 d .
C18 C 0.5577(4) 0.53862(13) -0.03490(7) 0.0443(4) Uani 1 1 d .
C16 C 0.7276(4) 0.42732(13) -0.06814(7) 0.0462(4) Uani 1 1 d .
C15 C 0.3121(4) 0.73487(15) 0.32118(8) 0.0525(5) Uani 1 1 d .
C11 C -0.1519(4) 0.52047(16) 0.27748(8) 0.0516(5) Uani 1 1 d .
H11A H -0.117235 0.479470 0.300262 0.062 Uiso 1 1 calc R
H11B H -0.307940 0.513606 0.266133 0.062 Uiso 1 1 calc R
C12 C -0.1176(4) 0.60229(16) 0.29888(8) 0.0535(5) Uani 1 1 d .
H12A H -0.145861 0.601298 0.332676 0.064 Uiso 1 1 calc R
H12B H -0.221212 0.640017 0.284429 0.064 Uiso 1 1 calc R
C10 C 0.0218(4) 0.47266(13) 0.19731(7) 0.0446(4) Uani 1 1 d .
H10 H -0.092347 0.435160 0.192547 0.053 Uiso 1 1 calc R
C6 C 0.3692(4) 0.53826(14) 0.17255(7) 0.0479(5) Uani 1 1 d .
H6 H 0.488967 0.543704 0.151014 0.058 Uiso 1 1 calc R
C13 C 0.1361(4) 0.62423(14) 0.28847(7) 0.0459(5) Uani 1 1 d .
C20 C 0.3035(4) 0.64994(15) -0.01687(8) 0.0508(5) Uani 1 1 d .
H20A H 0.341425 0.693587 -0.037562 0.061 Uiso 1 1 calc R
H20B H 0.152269 0.658690 -0.003396 0.061 Uiso 1 1 calc R
C29 C 0.5973(5) 0.77063(14) 0.15456(9) 0.0542(5) Uani 1 1 d .
H29 H 0.458646 0.788262 0.142084 0.065 Uiso 1 1 calc R
C19 C 0.3133(4) 0.57116(16) -0.04358(8) 0.0532(5) Uani 1 1 d .
H19A H 0.286589 0.579145 -0.077085 0.064 Uiso 1 1 calc R
H19B H 0.198285 0.535003 -0.031521 0.064 Uiso 1 1 calc R
C28 C 0.9189(5) 0.70939(19) 0.16700(10) 0.0697(7) Uani 1 1 d .
H28 H 1.043121 0.675398 0.163572 0.084 Uiso 1 1 calc R
C4 C 0.3594(5) 0.43653(19) 0.08360(9) 0.0662(7) Uani 1 1 d .
H4A H 0.492165 0.467003 0.083969 0.079 Uiso 1 1 calc R
C1 C -0.0169(7) 0.29988(19) 0.03239(11) 0.0744(8) Uani 1 1 d .
H1A H -0.008213 0.315948 -0.000101 0.112 Uiso 1 1 calc GR
H1B H -0.175159 0.296574 0.041819 0.112 Uiso 1 1 calc GR
H1C H 0.054524 0.249288 0.035999 0.112 Uiso 1 1 calc GR
C30 C 0.6113(7) 0.85697(18) 0.22608(11) 0.0757(8) Uani 1 1 d .
H30A H 0.654515 0.844489 0.257962 0.114 Uiso 1 1 calc GR
H30B H 0.446820 0.859872 0.223882 0.114 Uiso 1 1 calc GR
H30C H 0.676719 0.906758 0.217306 0.114 Uiso 1 1 calc GR
H7A H 0.508(5) 0.4232(19) -0.0157(11) 0.053(7) Uiso 1 1 d .
H3 H 0.117(5) 0.7379(18) 0.2650(11) 0.052(7) Uiso 1 1 d .
H8 H 0.918(7) 0.488(2) -0.1124(13) 0.077(10) Uiso 1 1 d .
H4 H 0.469(6) 0.6724(19) 0.3722(12) 0.065(8) Uiso 1 1 d .

loop_
_atom_site_aniso_label
_atom_site_aniso_U_11
_atom_site_aniso_U_22
_atom_site_aniso_U_33
_atom_site_aniso_U_23
_atom_site_aniso_U_13
_atom_site_aniso_U_12
O1 0.0632(9) 0.0669(10) 0.0481(8) 0.0073(7) -0.0185(7) 0.0021(8)
O3 0.0829(11) 0.0534(9) 0.0485(8) -0.0012(7) 0.0196(8) 0.0027(8)
O4 0.0765(11) 0.0565(9) 0.0639(10) 0.0100(8) 0.0210(9) -0.0085(8)
O2 0.0750(11) 0.0622(11) 0.0687(11) -0.0132(9) -0.0057(9) 0.0026(9)
N8 0.0491(9) 0.0553(10) 0.0390(8) 0.0002(7) 0.0111(8) -0.0059(8)
N7 0.0614(10) 0.0487(10) 0.0425(9) -0.0011(8) 0.0184(8) -0.0080(8)
N4 0.0468(9) 0.0674(12) 0.0408(9) -0.0070(8) -0.0093(8) 0.0056(8)
N3 0.0597(11) 0.0584(11) 0.0461(10) 0.0000(8) -0.0112(9) 0.0084(9)
N5 0.0759(12) 0.0491(10) 0.0476(10) -0.0016(8) -0.0133(10) 0.0053(9)
N2 0.0738(12) 0.0523(10) 0.0421(9) 0.0000(8) 0.0031(9) 0.0028(9)
N6 0.0867(16) 0.0826(16) 0.0564(12) -0.0109(11) -0.0316(12) 0.0209(13)
C22 0.0395(9) 0.0457(10) 0.0381(9) 0.0024(8) 0.0048(8) -0.0011(8)
C21 0.0404(9) 0.0438(10) 0.0408(10) 0.0054(8) 0.0004(8) -0.0008(8)
N1 0.0871(15) 0.0781(15) 0.0473(11) -0.0049(10) 0.0217(11) -0.0097(12)
C27 0.0527(11) 0.0442(10) 0.0416(10) 0.0063(8) -0.0071(9) 0.0022(8)
C8 0.0373(9) 0.0536(11) 0.0339(8) 0.0048(7) -0.0045(7) 0.0022(8)
C17 0.0446(10) 0.0537(11) 0.0380(9) 0.0020(8) 0.0035(8) -0.0067(8)
C25 0.0452(9) 0.0433(9) 0.0385(9) 0.0068(7) -0.0016(8) 0.0005(8)
C26 0.0453(10) 0.0420(10) 0.0430(10) 0.0025(8) -0.0023(8) 0.0043(8)
C3 0.0530(11) 0.0515(11) 0.0366(9) 0.0077(8) 0.0041(8) 0.0033(9)
C14 0.0414(9) 0.0629(13) 0.0345(9) -0.0016(9) -0.0028(8) 0.0027(9)
C23 0.0431(9) 0.0483(10) 0.0458(10) 0.0051(8) 0.0050(8) 0.0087(8)
C7 0.0383(9) 0.0593(12) 0.0430(10) 0.0065(9) -0.0015(8) -0.0049(9)
C24 0.0438(10) 0.0541(11) 0.0416(10) 0.0062(8) -0.0029(8) 0.0068(8)
C5 0.0455(9) 0.0504(10) 0.0338(9) 0.0077(8) 0.0013(8) 0.0025(8)
C2 0.0597(12) 0.0552(12) 0.0415(11) 0.0023(9) 0.0054(9) -0.0010(10)
C9 0.0374(9) 0.0573(12) 0.0358(9) 0.0084(8) -0.0008(8) 0.0008(8)
C18 0.0431(9) 0.0491(11) 0.0407(10) -0.0007(8) 0.0078(8) -0.0048(8)
C16 0.0527(11) 0.0526(11) 0.0333(9) -0.0014(8) 0.0055(8) -0.0029(9)
C15 0.0490(11) 0.0619(13) 0.0466(11) -0.0101(10) 0.0018(9) 0.0061(10)
C11 0.0395(10) 0.0746(14) 0.0407(10) 0.0034(9) 0.0031(8) -0.0032(9)
C12 0.0413(10) 0.0784(16) 0.0408(10) -0.0036(10) -0.0004(9) 0.0067(10)
C10 0.0436(9) 0.0527(11) 0.0374(10) 0.0052(8) 0.0013(8) -0.0036(8)
C6 0.0418(9) 0.0624(13) 0.0396(10) 0.0075(9) 0.0050(8) -0.0015(9)
C13 0.0414(9) 0.0586(12) 0.0378(9) 0.0026(8) -0.0060(8) 0.0061(8)
C20 0.0440(10) 0.0610(12) 0.0473(11) -0.0012(9) -0.0065(9) 0.0059(9)
C29 0.0631(13) 0.0483(12) 0.0512(12) -0.0022(9) -0.0135(11) 0.0068(10)
C19 0.0434(10) 0.0690(13) 0.0473(11) -0.0064(10) -0.0009(9) -0.0043(10)
C28 0.0725(16) 0.0803(18) 0.0562(14) -0.0098(13) -0.0246(13) 0.0261(14)
C4 0.0718(16) 0.0806(17) 0.0463(12) -0.0041(12) 0.0170(12) -0.0157(13)
C1 0.102(2) 0.0658(16) 0.0552(15) -0.0107(13) -0.0079(15) 0.0026(15)
C30 0.102(2) 0.0612(15) 0.0637(15) -0.0153(13) -0.0100(15) 0.0056(15)

loop_
_atom_type_symbol
_atom_type_description
_atom_type_scat_dispersion_real
_atom_type_scat_dispersion_imag
_atom_type_scat_source
C C 0.0181 0.0091 'International Tables Vol C Tables 4.2.6.8 and 6.1.1.4'
H H 0.0000 0.0000 'International Tables Vol C Tables 4.2.6.8 and 6.1.1.4'
N N 0.0311 0.0180 'International Tables Vol C Tables 4.2.6.8 and 6.1.1.4'
O O 0.0492 0.0322 'International Tables Vol C Tables 4.2.6.8 and 6.1.1.4'

loop_
_geom_angle_atom_site_label_1
_geom_angle_atom_site_label_2
_geom_angle_atom_site_label_3
_geom_angle
C17 N8 C16 112.18(17)
C17 N8 H8 127(3)
C16 N8 H8 120(3)
C18 N7 H7A 123(2)
C16 N7 C18 113.05(18)
C16 N7 H7A 124(2)
C14 N4 C15 112.09(18)
C14 N4 H4 126(2)
C15 N4 H4 122(2)
C15 N3 C13 113.3(2)
C15 N3 H3 123(2)
C13 N3 H3 123(2)
N6 N5 C30 121.2(2)
C29 N5 N6 111.4(2)
C29 N5 C30 127.4(2)
N1 N2 C1 121.3(2)
C2 N2 N1 111.3(2)
C2 N2 C1 127.4(3)
C28 N6 N5 104.6(2)
C21 C22 C18 110.45(18)
C23 C22 C21 121.29(19)
C23 C22 C18 128.25(19)
C22 C21 C20 110.93(18)
C26 C21 C22 120.00(19)
C26 C21 C20 129.05(19)
C4 N1 N2 104.4(2)
C29 C27 C25 128.2(2)
C29 C27 C28 103.0(2)
C28 C27 C25 128.9(2)
C7 C8 C13 128.5(2)
C9 C8 C7 120.64(19)
C9 C8 C13 110.82(18)
O4 C17 N8 126.9(2)
O4 C17 C18 126.4(2)
N8 C17 C18 106.72(18)
C26 C25 C27 120.93(19)
C26 C25 C24 118.83(19)
C24 C25 C27 120.24(19)
C21 C26 C25 120.07(19)
C21 C26 H26 120.0
C25 C26 H26 120.0
C2 C3 C5 128.3(2)
C2 C3 C4 103.0(2)
C4 C3 C5 128.6(2)
O1 C14 N4 127.4(2)
O1 C14 C13 125.6(2)
N4 C14 C13 106.93(19)
C22 C23 H23 120.7
C22 C23 C24 118.51(19)
C24 C23 H23 120.7
C8 C7 H7 120.7
C6 C7 C8 118.6(2)
C6 C7 H7 120.7
C25 C24 H24 119.4
C23 C24 C25 121.27(19)
C23 C24 H24 119.4
C10 C5 C3 120.5(2)
C6 C5 C3 120.53(19)
C6 C5 C10 118.86(19)
N2 C2 C3 108.5(2)
N2 C2 H2 125.7
C3 C2 H2 125.7
C8 C9 C11 110.31(19)
C10 C9 C8 120.68(18)
C10 C9 C11 129.01(19)
N7 C18 C22 115.78(19)
N7 C18 C17 100.83(17)
N7 C18 C19 115.12(19)
C22 C18 C17 110.74(16)
C22 C18 C19 103.08(17)
C17 C18 C19 111.57(18)
O3 C16 N8 124.35(19)
O3 C16 N7 128.5(2)
N7 C16 N8 107.18(19)
O2 C15 N4 124.8(2)
O2 C15 N3 128.8(2)
N3 C15 N4 106.5(2)
C9 C11 H11A 111.2
C9 C11 H11B 111.2
C9 C11 C12 102.66(19)
H11A C11 H11B 109.1
C12 C11 H11A 111.2
C12 C11 H11B 111.2
C11 C12 H12A 110.6
C11 C12 H12B 110.6
C11 C12 C13 105.50(19)
H12A C12 H12B 108.8
C13 C12 H12A 110.6
C13 C12 H12B 110.6
C5 C10 H10 120.2
C9 C10 C5 119.54(19)
C9 C10 H10 120.2
C7 C6 C5 121.64(19)
C7 C6 H6 119.2
C5 C6 H6 119.2
N3 C13 C8 116.34(18)
N3 C13 C14 100.91(18)
N3 C13 C12 114.34(19)
C8 C13 C14 112.97(17)
C8 C13 C12 102.13(18)
C14 C13 C12 110.52(18)
C21 C20 H20A 111.1
C21 C20 H20B 111.1
C21 C20 C19 103.32(18)
H20A C20 H20B 109.1
C19 C20 H20A 111.1
C19 C20 H20B 111.1
N5 C29 C27 108.3(2)
N5 C29 H29 125.9
C27 C29 H29 125.9
C18 C19 H19A 110.6
C18 C19 H19B 110.6
C20 C19 C18 105.51(18)
C20 C19 H19A 110.6
C20 C19 H19B 110.6
H19A C19 H19B 108.8
N6 C28 C27 112.7(2)
N6 C28 H28 123.6
C27 C28 H28 123.6
N1 C4 C3 112.8(2)
N1 C4 H4A 123.6
C3 C4 H4A 123.6
N2 C1 H1A 109.5
N2 C1 H1B 109.5
N2 C1 H1C 109.5
H1A C1 H1B 109.5
H1A C1 H1C 109.5
H1B C1 H1C 109.5
N5 C30 H30A 109.5
N5 C30 H30B 109.5
N5 C30 H30C 109.5
H30A C30 H30B 109.5
H30A C30 H30C 109.5
H30B C30 H30C 109.5

loop_
_geom_bond_atom_site_label_1
_geom_bond_atom_site_label_2
_geom_bond_distance
O1 C14 1.218(3)
O3 C16 1.222(3)
O4 C17 1.206(3)
O2 C15 1.212(3)
N8 C17 1.359(3)
N8 C16 1.389(3)
N8 H8 0.85(4)
N7 C18 1.451(3)
N7 C16 1.343(3)
N7 H7A 0.87(3)
N4 C14 1.351(3)
N4 C15 1.403(3)
N4 H4 0.87(4)
N3 C15 1.347(3)
N3 C13 1.443(3)
N3 H3 0.86(3)
N5 N6 1.346(4)
N5 C29 1.338(3)
N5 C30 1.450(4)
N2 N1 1.350(4)
N2 C2 1.341(3)
N2 C1 1.447(4)
N6 C28 1.325(4)
C22 C21 1.386(3)
C22 C23 1.384(3)
C22 C18 1.517(3)
C21 C26 1.382(3)
C21 C20 1.505(3)
N1 C4 1.328(4)
C27 C25 1.468(3)
C27 C29 1.380(4)
C27 C28 1.392(3)
C8 C7 1.389(3)
C8 C9 1.388(3)
C8 C13 1.514(3)
C17 C18 1.532(3)
C25 C26 1.400(3)
C25 C24 1.400(3)
C26 H26 0.9300
C3 C5 1.469(3)
C3 C2 1.373(4)
C3 C4 1.394(3)
C14 C13 1.530(3)
C23 H23 0.9300
C23 C24 1.389(3)
C7 H7 0.9300
C7 C6 1.384(3)
C24 H24 0.9300
C5 C10 1.401(3)
C5 C6 1.400(3)
C2 H2 0.9300
C9 C11 1.508(3)
C9 C10 1.385(3)
C18 C19 1.545(3)
C11 H11A 0.9700
C11 H11B 0.9700
C11 C12 1.529(4)
C12 H12A 0.9700
C12 H12B 0.9700
C12 C13 1.551(3)
C10 H10 0.9300
C6 H6 0.9300
C20 H20A 0.9700
C20 H20B 0.9700
C20 C19 1.538(4)
C29 H29 0.9300
C19 H19A 0.9700
C19 H19B 0.9700
C28 H28 0.9300
C4 H4A 0.9300
C1 H1A 0.9600
C1 H1B 0.9600
C1 H1C 0.9600
C30 H30A 0.9600
C30 H30B 0.9600
C30 H30C 0.9600
